data_4086817
loop_
_publ_author_name
'Agnew, Douglas W.'
'Moore, Curtis E.'
'Rheingold, Arnold L.'
'Figueroa, Joshua S.'

_publ_section_title
;
 Controlled cis Labilization of CO from Manganese(I) Mixed
 Carbonyl/Isocyanide Complexes: An Entry Point to Coordinatively
 Unsaturated Metallo-Lewis Acids
;
_journal_issue 2
_journal_name_full Organometallics
_journal_page_first 363
_journal_paper_doi 10.1021/acs.organomet.6b00792
_journal_volume 36
_journal_year 2017
_chemical_formula_moiety 'C70 H80 Mn N3 O4, 2(C4 H10 O)'
_chemical_formula_sum 'C78 H100 Mn N3 O6'
_chemical_formula_weight 1230.54
_space_group_crystal_system monoclinic
_space_group_IT_number 14
_space_group_name_Hall '-P 2ybc'
_space_group_name_H-M_alt 'P 1 21/c 1'
_symmetry_space_group_name_Hall '-P 2ybc'
_symmetry_space_group_name_H-M 'P 1 21/c 1'
_atom_sites_solution_hydrogens geom
_atom_sites_solution_primary direct
_audit_creation_date 2016-06-13
_audit_creation_method
;
Olex2 1.2-beta
(compiled 2016.02.19 svn.r3266 for OlexSys, GUI svn.r5155)
;
_cell_angle_alpha 90
_cell_angle_beta 102.6390(10)
_cell_angle_gamma 90
_cell_formula_units_Z 4
_cell_length_a 15.7361(3)
_cell_length_b 17.6996(3)
_cell_length_c 26.0679(5)
_cell_measurement_reflns_used 9896
_cell_measurement_temperature 100(2)
_cell_measurement_theta_max 24.74
_cell_measurement_theta_min 2.17
_cell_volume 7084.6(2)
_computing_cell_refinement 'SAINT v8.34A (Bruker, 2013)'
_computing_data_collection 'APEX2 v2013.6-2 (Bruker, 2013)'
_computing_data_reduction 'SAINT v8.34A (Bruker, 2013)'
_computing_molecular_graphics 'Olex2 (Dolomanov et al., 2009)'
_computing_publication_material 'Olex2 (Dolomanov et al., 2009)'
_computing_structure_refinement 'ShelXL (Sheldrick, 2015)'
_computing_structure_solution 'ShelXT (Sheldrick, 2008)'
_diffrn_ambient_temperature 100
_diffrn_detector 'Bruker APEX-II CCD'
_diffrn_detector_area_resol_mean 7.9
_diffrn_detector_type 'CCD Area Detector'
_diffrn_measured_fraction_theta_full 0.997
_diffrn_measured_fraction_theta_max 0.997
_diffrn_measurement_device 'Kappa Four-Circle Diffractometer'
_diffrn_measurement_device_type 'Bruker APEX II Ultra'
_diffrn_measurement_method '\w and \f scans'
_diffrn_radiation_monochromator 'Double Bounce Multilayer Mirrors'
_diffrn_radiation_probe x-ray
_diffrn_radiation_type MoK\a
_diffrn_radiation_wavelength 0.71073
_diffrn_reflns_av_R_equivalents 0.0366
_diffrn_reflns_av_unetI/netI 0.0328
_diffrn_reflns_Laue_measured_fraction_full 0.997
_diffrn_reflns_Laue_measured_fraction_max 0.997
_diffrn_reflns_limit_h_max 18
_diffrn_reflns_limit_h_min -18
_diffrn_reflns_limit_k_max 20
_diffrn_reflns_limit_k_min -20
_diffrn_reflns_limit_l_max 29
_diffrn_reflns_limit_l_min -30
_diffrn_reflns_number 49983
_diffrn_reflns_point_group_measured_fraction_full 0.997
_diffrn_reflns_point_group_measured_fraction_max 0.997
_diffrn_reflns_theta_full 24.776
_diffrn_reflns_theta_max 24.776
_diffrn_reflns_theta_min 1.756
_diffrn_source 'Micro Focus Rotating Anode'
_diffrn_source_type 'Bruker TXS'
_diffrn_standards_number 0
_exptl_absorpt_coefficient_mu 0.239
_exptl_absorpt_correction_T_max 0.2582
_exptl_absorpt_correction_T_min 0.2261
_exptl_absorpt_correction_type multi-scan
_exptl_absorpt_process_details
;
SADABS-2014/5 (Bruker,2014/5) was used for absorption correction.
wR2(int) was 0.1068 before and 0.0406 after correction.
The Ratio of minimum to maximum transmission is 0.8757.
The \l/2 correction factor is 0.00150.
;
_exptl_crystal_colour 'clear yellow'
_exptl_crystal_colour_lustre clear
_exptl_crystal_colour_primary yellow
_exptl_crystal_density_diffrn 1.154
_exptl_crystal_description block
_exptl_crystal_F_000 2648
_exptl_crystal_recrystallization_method 'Grown from diethyl ether/pyridine solution at 238K.'
_exptl_crystal_size_max 0.05
_exptl_crystal_size_mid 0.04
_exptl_crystal_size_min 0.04
_refine_diff_density_max 1.263
_refine_diff_density_min -0.742
_refine_diff_density_rms 0.072
_refine_ls_extinction_method none
_refine_ls_goodness_of_fit_ref 1.083
_refine_ls_hydrogen_treatment constr
_refine_ls_matrix_type full
_refine_ls_number_parameters 874
_refine_ls_number_reflns 12137
_refine_ls_number_restraints 192
_refine_ls_restrained_S_all 1.088
_refine_ls_R_factor_all 0.1061
_refine_ls_R_factor_gt 0.0892
_refine_ls_shift/su_max 0.001
_refine_ls_shift/su_mean 0.000
_refine_ls_structure_factor_coef Fsqd
_refine_ls_weighting_details 'w=1/[\s^2^(Fo^2^)+(0.0987P)^2^+17.3160P] where P=(Fo^2^+2Fc^2^)/3'
_refine_ls_weighting_scheme calc
_refine_ls_wR_factor_gt 0.2284
_refine_ls_wR_factor_ref 0.2413
_reflns_Friedel_coverage 0.000
_reflns_number_gt 9791
_reflns_number_total 12137
_reflns_threshold_expression 'I > 2\s(I)'
_cod_data_source_file om6b00792_si_002.cif
_cod_data_source_block jfig982_new_a
_cod_depositor_comments
;
The following automatic conversions were performed:

'_diffrn_radiation_probe' value 'X-ray' changed to 'x-ray' according
to
/usr/data/users/saulius/crontab/automatic-downloads/rss-feeds/ACS/lib/dictionaries/cif_core.dic
dictionary named 'cif_core.dic' version 2.4.2 from 2011-04-26.

Automatic conversion script
Id: cif_fix_values 4268 2015-11-12 08:31:59Z antanas 

 Adding full bibliography for 4086816--4086827.cif.
;
_cod_database_code 4086817
_shelx_space_group_comment
;
The symmetry employed for this shelxl refinement is uniquely defined
by the following loop, which should always be used as a source of
symmetry information in preference to the above space-group names.
They are only intended as comments.
;
_olex2_refinement_description
;
1. Fixed Uiso
 At 1.2 times of:
  All C(H) groups, All C(H,H) groups
 At 1.5 times of:
  All C(H,H,H) groups
2. Uiso/Uaniso restraints and constraints
Uanis(C1A) = Uanis(C1)
3. Rigid body (RIGU) restrains
 N3, C4, N1, C5, Mn1, N2, C6, C10, C7, C8, C9, O1, O2, O3A, C1, C2A, C3, O2A,
 C1A, O1A, O3, C2, O4
 with sigma for 1-2 distances of 0.004 and sigma for 1-3 distances of 0.004
4. Others
 Sof(H53A)=Sof(C55)=Sof(H55D)=Sof(H55E)=Sof(H55F)=Sof(C54)=Sof(H54D)=Sof(H54E)=
 Sof(H54F)=1-FVAR(1)
 Sof(H53)=Sof(C55A)=Sof(H55A)=Sof(H55B)=Sof(H55C)=Sof(C54A)=Sof(H54A)=
 Sof(H54B)=Sof(H54C)=FVAR(1)
 Sof(O2A)=Sof(C1A)=Sof(H1A)=Sof(O1A)=Sof(O3A)=Sof(C2A)=1-FVAR(2)
 Sof(O1)=Sof(O2)=Sof(C1)=Sof(H1)=Sof(O3)=Sof(C2)=FVAR(2)
5.a Ternary CH refined with riding coordinates:
 C26(H26), C65(H65), C23(H23), C36(H36), C01D(H01D), C53(H53), C53(H53A),
 C50(H50), C62(H62)
5.b Secondary CH2 refined with riding coordinates:
 C3S(H3SA,H3SB), C2S(H2SA,H2SB), C6S(H6SA,H6SB), C7S(H7SA,H7SB)
5.c Aromatic/amide H refined with riding coordinates:
 C13(H13), C14(H14), C15(H15), C40(H40), C42(H42), C21(H21), C20(H20),
 C19(H19), C41(H41), C6(H6), C58(H58), C47(H47), C46(H46), C48(H48), C59(H59),
 C60(H60), C10(H10), C33(H33), C7(H7), C31(H31), C8(H8), C9(H9), C32(H32),
 C1A(H1A), C1(H1)
5.d Idealised Me refined as rotating group:
 C37(H37A,H37B,H37C), C28(H28A,H28B,H28C), C27(H27A,H27B,H27C), C01L(H01A,H01B,
 H01C), C25(H25A,H25B,H25C), C67(H67A,H67B,H67C), C24(H24A,H24B,H24C), C66(H66A,
 H66B,H66C), C52(H52A,H52B,H52C), C35(H35A,H35B,H35C), C64(H64A,H64B,H64C),
 C51(H51A,H51B,H51C), C63(H63A,H63B,H63C), C028(H02A,H02B,H02C), C55A(H55A,H55B,
 H55C), C54A(H54A,H54B,H54C), C55(H55D,H55E,H55F), C54(H54D,H54E,H54F),
 C8S(H8SA,H8SB,H8SC), C5S(H5SA,H5SB,H5SC), C4S(H4SA,H4SB,H4SC), C1S(H1SA,H1SB,
 H1SC)
;
_shelx_shelxl_version_number 2014/7
_olex2_submission_original_sample_id JFig982
_olex2_submission_special_instructions 'No special instructions were received'

loop_
_space_group_symop_operation_xyz
'x, y, z'
'-x, y+1/2, -z+1/2'
'-x, -y, -z'
'x, -y-1/2, z-1/2'

loop_
_atom_site_label
_atom_site_type_symbol
_atom_site_fract_x
_atom_site_fract_y
_atom_site_fract_z
_atom_site_U_iso_or_equiv
_atom_site_adp_type
_atom_site_occupancy
_atom_site_site_symmetry_order
_atom_site_calc_flag
_atom_site_refinement_flags_posn
_atom_site_refinement_flags_adp
_atom_site_refinement_flags_occupancy
_atom_site_disorder_assembly
_atom_site_disorder_group
Mn1 Mn 0.77620(4) 0.66852(4) 0.83532(2) 0.0402(2) Uani 1 1 d . U . . .
N3 N 0.88997(19) 0.80832(16) 0.82868(11) 0.0255(6) Uani 1 1 d . U . . .
N1 N 0.6700(2) 0.52631(18) 0.84851(13) 0.0338(7) Uani 1 1 d . U . . .
N2 N 0.8174(2) 0.6695(2) 0.91667(14) 0.0408(8) Uani 1 1 d . U . . .
C11 C 0.9466(2) 0.86850(19) 0.82594(14) 0.0252(7) Uani 1 1 d . . . . .
C12 C 0.9576(2) 0.9248(2) 0.86430(14) 0.0265(8) Uani 1 1 d . . . . .
C17 C 0.9770(2) 0.80751(19) 0.74416(15) 0.0300(8) Uani 1 1 d . . . . .
C16 C 0.9906(2) 0.86893(19) 0.78481(14) 0.0285(8) Uani 1 1 d . . . . .
C13 C 1.0153(2) 0.9830(2) 0.86074(15) 0.0330(8) Uani 1 1 d . . . . .
H13 H 1.0242 1.0220 0.8864 0.040 Uiso 1 1 calc R . . . .
C38 C 0.6141(2) 0.4652(2) 0.85051(16) 0.0344(9) Uani 1 1 d . . . . .
C4 C 0.8462(2) 0.7561(2) 0.83109(14) 0.0307(8) Uani 1 1 d . U . . .
C56 C 0.7172(2) 0.4193(2) 0.93315(16) 0.0362(9) Uani 1 1 d . . . . .
C29 C 0.9080(2) 0.9231(2) 0.90707(15) 0.0313(8) Uani 1 1 d . . . . .
C18 C 0.9081(3) 0.8127(2) 0.70031(15) 0.0341(9) Uani 1 1 d . . . . .
C57 C 0.7949(3) 0.3879(2) 0.92386(16) 0.0369(9) Uani 1 1 d . . . . .
C14 C 1.0598(3) 0.9851(2) 0.82073(16) 0.0369(9) Uani 1 1 d . . . . .
H14 H 1.0991 1.0253 0.8190 0.044 Uiso 1 1 calc R . . . .
C44 C 0.5182(3) 0.5173(2) 0.76819(17) 0.0387(9) Uani 1 1 d . . . . .
C43 C 0.5384(2) 0.4594(2) 0.81067(17) 0.0373(9) Uani 1 1 d . . . . .
C26 C 0.8449(3) 0.8793(2) 0.69318(16) 0.0397(10) Uani 1 1 d . . . . .
H26 H 0.8437 0.8991 0.7289 0.048 Uiso 1 1 calc R . . . .
C39 C 0.6354(2) 0.4133(2) 0.89167(16) 0.0353(9) Uani 1 1 d . . . . .
C22 C 1.0345(3) 0.7456(2) 0.75162(17) 0.0370(9) Uani 1 1 d . . . . .
C5 C 0.7098(2) 0.5798(2) 0.84224(15) 0.0350(9) Uani 1 1 d . U . . .
C15 C 1.0471(3) 0.9286(2) 0.78283(16) 0.0361(9) Uani 1 1 d . . . . .
H15 H 1.0776 0.9308 0.7552 0.043 Uiso 1 1 calc R . . . .
C40 C 0.5784(3) 0.3533(3) 0.89174(19) 0.0462(11) Uani 1 1 d . . . . .
H40 H 0.5911 0.3168 0.9190 0.055 Uiso 1 1 calc R . . . .
C65 C 0.7988(3) 0.3530(3) 0.87124(18) 0.0454(10) Uani 1 1 d . . . . .
H65 H 0.7499 0.3749 0.8443 0.054 Uiso 1 1 calc R . . . .
C34 C 0.9483(3) 0.8977(2) 0.95725(16) 0.0426(10) Uani 1 1 d . . . . .
C42 C 0.4844(3) 0.3984(2) 0.81267(19) 0.0442(10) Uani 1 1 d . . . . .
H42 H 0.4331 0.3924 0.7859 0.053 Uiso 1 1 calc R . . . .
C21 C 1.0236(3) 0.6906(2) 0.71241(19) 0.0450(11) Uani 1 1 d . . . . .
H21 H 1.0622 0.6486 0.7163 0.054 Uiso 1 1 calc R . . . .
C20 C 0.9577(3) 0.6963(2) 0.66822(19) 0.0469(11) Uani 1 1 d . . . . .
H20 H 0.9524 0.6592 0.6414 0.056 Uiso 1 1 calc R . . . .
C19 C 0.8991(3) 0.7556(2) 0.66247(17) 0.0417(10) Uani 1 1 d . . . . .
H19 H 0.8523 0.7575 0.6325 0.050 Uiso 1 1 calc R . . . .
C23 C 1.1071(3) 0.7384(2) 0.8005(2) 0.0472(11) Uani 1 1 d . . . . .
H23 H 1.0967 0.7773 0.8263 0.057 Uiso 1 1 calc R . . . .
C30 C 0.8217(3) 0.9490(2) 0.8964(2) 0.0452(11) Uani 1 1 d . . . . .
C36 C 1.0393(3) 0.8650(3) 0.96835(17) 0.0511(12) Uani 1 1 d . . . . .
H36 H 1.0710 0.8902 0.9437 0.061 Uiso 1 1 calc R . . . .
C45 C 0.4688(3) 0.5812(2) 0.7751(2) 0.0470(11) Uani 1 1 d . . . . .
C49 C 0.5481(3) 0.5080(2) 0.72190(19) 0.0482(11) Uani 1 1 d . . . . .
C61 C 0.7145(3) 0.4512(3) 0.98213(17) 0.0442(10) Uani 1 1 d . . . . .
C41 C 0.5038(3) 0.3459(2) 0.8529(2) 0.0479(11) Uani 1 1 d . . . . .
H41 H 0.4655 0.3046 0.8538 0.057 Uiso 1 1 calc R . . . .
C6 C 0.8653(3) 0.6122(3) 0.94179(18) 0.0457(10) Uani 1 1 d . U . . .
H6 H 0.8806 0.5719 0.9215 0.055 Uiso 1 1 calc R . . . .
C58 C 0.8677(3) 0.3868(3) 0.96515(19) 0.0505(12) Uani 1 1 d . . . . .
H58 H 0.9206 0.3660 0.9596 0.061 Uiso 1 1 calc R . . . .
C47 C 0.4794(3) 0.6250(3) 0.6891(3) 0.0636(15) Uani 1 1 d . . . . .
H47 H 0.4663 0.6619 0.6621 0.076 Uiso 1 1 calc R . . . .
C37 C 1.0372(3) 0.7805(3) 0.95602(19) 0.0535(12) Uani 1 1 d . . . . .
H37A H 1.0045 0.7540 0.9785 0.080 Uiso 1 1 calc GR . . . .
H37B H 1.0969 0.7609 0.9627 0.080 Uiso 1 1 calc GR . . . .
H37C H 1.0090 0.7725 0.9190 0.080 Uiso 1 1 calc GR . . . .
C46 C 0.4504(3) 0.6340(3) 0.7344(3) 0.0604(14) Uani 1 1 d . . . . .
H46 H 0.4168 0.6774 0.7383 0.072 Uiso 1 1 calc R . . . .
C48 C 0.5274(3) 0.5629(3) 0.6826(2) 0.0559(12) Uani 1 1 d . . . . .
H48 H 0.5470 0.5569 0.6509 0.067 Uiso 1 1 calc R . . . .
C28 C 0.7518(3) 0.8576(3) 0.6665(2) 0.0551(12) Uani 1 1 d . . . . .
H28A H 0.7493 0.8451 0.6296 0.083 Uiso 1 1 calc GR . . . .
H28B H 0.7127 0.9001 0.6684 0.083 Uiso 1 1 calc GR . . . .
H28C H 0.7336 0.8137 0.6843 0.083 Uiso 1 1 calc GR . . . .
C01D C 0.7794(3) 0.9804(3) 0.8432(2) 0.0553(13) Uani 1 1 d . . . . .
H01D H 0.8137 0.9627 0.8174 0.066 Uiso 1 1 calc R . . . .
C59 C 0.8647(3) 0.4152(3) 1.01370(19) 0.0570(13) Uani 1 1 d . . . . .
H59 H 0.9146 0.4120 1.0417 0.068 Uiso 1 1 calc R . . . .
C60 C 0.7902(3) 0.4482(3) 1.02195(18) 0.0546(13) Uani 1 1 d . . . . .
H60 H 0.7898 0.4694 1.0554 0.066 Uiso 1 1 calc R . . . .
C53 C 0.6027(4) 0.4389(3) 0.7137(2) 0.0636(14) Uani 1 1 d . . . . .
H53 H 0.5981 0.4013 0.7415 0.076 Uiso 0.60(3) 1 calc R . P A 1
H53A H 0.6313 0.4218 0.7499 0.076 Uiso 0.40(3) 1 calc R . P A 2
C50 C 0.4336(3) 0.5910(3) 0.8242(2) 0.0564(13) Uani 1 1 d . . . . .
H50 H 0.4624 0.5529 0.8507 0.068 Uiso 1 1 calc R . . . .
C10 C 0.7967(4) 0.7258(3) 0.9463(2) 0.0576(12) Uani 1 1 d . U . . .
H10 H 0.7637 0.7673 0.9294 0.069 Uiso 1 1 calc R . . . .
C27 C 0.8758(4) 0.9430(2) 0.6627(2) 0.0571(13) Uani 1 1 d . . . . .
H27A H 0.9347 0.9582 0.6806 0.086 Uiso 1 1 calc GR . . . .
H27B H 0.8363 0.9862 0.6607 0.086 Uiso 1 1 calc GR . . . .
H27C H 0.8764 0.9256 0.6271 0.086 Uiso 1 1 calc GR . . . .
C62 C 0.6335(3) 0.4906(3) 0.9920(2) 0.0599(14) Uani 1 1 d . . . . .
H62 H 0.5821 0.4686 0.9670 0.072 Uiso 1 1 calc R . . . .
C01L C 0.7817(4) 1.0672(3) 0.8442(2) 0.0629(14) Uani 1 1 d . . . . .
H01A H 0.7513 1.0858 0.8708 0.094 Uiso 1 1 calc GR . . . .
H01B H 0.7529 1.0868 0.8096 0.094 Uiso 1 1 calc GR . . . .
H01C H 0.8423 1.0845 0.8529 0.094 Uiso 1 1 calc GR . . . .
C25 C 1.1088(3) 0.6613(3) 0.8269(2) 0.0681(16) Uani 1 1 d . . . . .
H25A H 1.0539 0.6533 0.8380 0.102 Uiso 1 1 calc GR . . . .
H25B H 1.1574 0.6594 0.8576 0.102 Uiso 1 1 calc GR . . . .
H25C H 1.1161 0.6218 0.8019 0.102 Uiso 1 1 calc GR . . . .
C67 C 0.7850(4) 0.2676(3) 0.8717(2) 0.0718(16) Uani 1 1 d . . . . .
H67A H 0.8320 0.2444 0.8979 0.108 Uiso 1 1 calc GR . . . .
H67B H 0.7851 0.2469 0.8369 0.108 Uiso 1 1 calc GR . . . .
H67C H 0.7289 0.2568 0.8808 0.108 Uiso 1 1 calc GR . . . .
C24 C 1.1954(3) 0.7553(3) 0.7877(3) 0.0728(17) Uani 1 1 d . . . . .
H24A H 1.2061 0.7194 0.7611 0.109 Uiso 1 1 calc GR . . . .
H24B H 1.2413 0.7504 0.8196 0.109 Uiso 1 1 calc GR . . . .
H24C H 1.1953 0.8069 0.7740 0.109 Uiso 1 1 calc GR . . . .
C33 C 0.8996(5) 0.8996(3) 0.9963(2) 0.0749(19) Uani 1 1 d . . . . .
H33 H 0.9257 0.8831 1.0308 0.090 Uiso 1 1 calc R . . . .
C7 C 0.8932(4) 0.6096(3) 0.9957(2) 0.0636(14) Uani 1 1 d . U . . .
H7 H 0.9275 0.5684 1.0120 0.076 Uiso 1 1 calc R . . . .
C31 C 0.7769(4) 0.9488(3) 0.9370(3) 0.079(2) Uani 1 1 d . . . . .
H31 H 0.7182 0.9657 0.9304 0.095 Uiso 1 1 calc R . . . .
C66 C 0.8838(4) 0.3709(4) 0.8539(3) 0.0750(17) Uani 1 1 d . . . . .
H66A H 0.8938 0.4256 0.8555 0.113 Uiso 1 1 calc GR . . . .
H66B H 0.8794 0.3531 0.8178 0.113 Uiso 1 1 calc GR . . . .
H66C H 0.9325 0.3453 0.8774 0.113 Uiso 1 1 calc GR . . . .
C8 C 0.8713(5) 0.6665(3) 1.0253(2) 0.0780(17) Uani 1 1 d . U . . .
H8 H 0.8900 0.6653 1.0625 0.094 Uiso 1 1 calc R . . . .
C9 C 0.8224(5) 0.7252(3) 1.0016(2) 0.0777(17) Uani 1 1 d . U . . .
H9 H 0.8058 0.7650 1.0218 0.093 Uiso 1 1 calc R . . . .
C52 C 0.3361(4) 0.5764(4) 0.8120(3) 0.0808(19) Uani 1 1 d . . . . .
H52A H 0.3067 0.6128 0.7857 0.121 Uiso 1 1 calc GR . . . .
H52B H 0.3141 0.5819 0.8442 0.121 Uiso 1 1 calc GR . . . .
H52C H 0.3245 0.5250 0.7983 0.121 Uiso 1 1 calc GR . . . .
C32 C 0.8160(6) 0.9246(4) 0.9860(3) 0.103(3) Uani 1 1 d . . . . .
H32 H 0.7846 0.9251 1.0132 0.124 Uiso 1 1 calc R . . . .
C35 C 1.0923(5) 0.8789(3) 1.0238(2) 0.097(3) Uani 1 1 d . . . . .
H35A H 1.0921 0.9330 1.0318 0.146 Uiso 1 1 calc GR . . . .
H35B H 1.1524 0.8620 1.0263 0.146 Uiso 1 1 calc GR . . . .
H35C H 1.0666 0.8507 1.0490 0.146 Uiso 1 1 calc GR . . . .
C3 C 0.7358(4) 0.6700(4) 0.7653(2) 0.0814(18) Uani 1 1 d . U . . .
C64 C 0.6182(5) 0.4804(6) 1.0469(3) 0.109(3) Uani 1 1 d . . . . .
H64A H 0.6142 0.4264 1.0542 0.164 Uiso 1 1 calc GR . . . .
H64B H 0.5637 0.5054 1.0494 0.164 Uiso 1 1 calc GR . . . .
H64C H 0.6667 0.5027 1.0724 0.164 Uiso 1 1 calc GR . . . .
C51 C 0.4525(6) 0.6685(4) 0.8480(4) 0.121(3) Uani 1 1 d . . . . .
H51A H 0.5152 0.6738 0.8622 0.182 Uiso 1 1 calc GR . . . .
H51B H 0.4212 0.6752 0.8763 0.182 Uiso 1 1 calc GR . . . .
H51C H 0.4333 0.7070 0.8209 0.182 Uiso 1 1 calc GR . . . .
C63 C 0.6355(5) 0.5750(4) 0.9800(4) 0.104(3) Uani 1 1 d . . . . .
H63A H 0.6821 0.5993 1.0058 0.156 Uiso 1 1 calc GR . . . .
H63B H 0.5794 0.5978 0.9818 0.156 Uiso 1 1 calc GR . . . .
H63C H 0.6461 0.5821 0.9447 0.156 Uiso 1 1 calc GR . . . .
C028 C 0.6857(4) 0.9554(4) 0.8236(4) 0.135(4) Uani 1 1 d . . . . .
H02A H 0.6830 0.9000 0.8230 0.203 Uiso 1 1 calc GR . . . .
H02B H 0.6636 0.9750 0.7881 0.203 Uiso 1 1 calc GR . . . .
H02C H 0.6501 0.9749 0.8471 0.203 Uiso 1 1 calc GR . . . .
C55A C 0.5582(9) 0.4012(9) 0.6574(6) 0.069(4) Uani 0.60(3) 1 d . . P A 1
H55A H 0.4976 0.3879 0.6570 0.103 Uiso 0.60(3) 1 calc GR . P A 1
H55B H 0.5904 0.3556 0.6520 0.103 Uiso 0.60(3) 1 calc GR . P A 1
H55C H 0.5597 0.4374 0.6291 0.103 Uiso 0.60(3) 1 calc GR . P A 1
C54A C 0.6925(8) 0.4564(7) 0.7194(10) 0.083(5) Uani 0.60(3) 1 d . . P A 1
H54A H 0.6992 0.4955 0.6939 0.124 Uiso 0.60(3) 1 calc GR . P A 1
H54B H 0.7242 0.4109 0.7130 0.124 Uiso 0.60(3) 1 calc GR . P A 1
H54C H 0.7162 0.4748 0.7551 0.124 Uiso 0.60(3) 1 calc GR . P A 1
O2A O 0.8824(8) 0.6122(8) 0.8364(5) 0.059(3) Uani 0.586(7) 1 d . U P B 2
C1A C 0.8690(7) 0.5898(5) 0.7870(5) 0.0589(18) Uani 0.586(7) 1 d . U P B 2
H1A H 0.9221 0.6015 0.7772 0.071 Uiso 0.586(7) 1 calc R . P B 2
O1 O 0.6551(8) 0.7832(10) 0.7644(6) 0.131(6) Uani 0.414(7) 1 d . U P B 1
O1A O 0.8343(5) 0.5682(10) 0.7561(5) 0.203(9) Uani 0.586(7) 1 d . U P B 2
O2 O 0.6782(15) 0.7221(13) 0.8336(8) 0.068(4) Uani 0.414(7) 1 d . U P B 1
O3A O 0.6234(4) 0.7720(4) 0.8422(4) 0.081(3) Uani 0.586(7) 1 d . U P B 2
C55 C 0.5618(13) 0.3786(11) 0.6905(16) 0.093(11) Uani 0.40(3) 1 d . . P A 2
H55D H 0.5217 0.3595 0.7115 0.140 Uiso 0.40(3) 1 calc GR . P A 2
H55E H 0.6044 0.3394 0.6877 0.140 Uiso 0.40(3) 1 calc GR . P A 2
H55F H 0.5288 0.3922 0.6553 0.140 Uiso 0.40(3) 1 calc GR . P A 2
C54 C 0.6837(12) 0.4629(9) 0.6860(10) 0.056(5) Uani 0.40(3) 1 d . . P A 2
H54D H 0.6612 0.4717 0.6484 0.085 Uiso 0.40(3) 1 calc GR . P A 2
H54E H 0.7267 0.4220 0.6908 0.085 Uiso 0.40(3) 1 calc GR . P A 2
H54F H 0.7113 0.5091 0.7024 0.085 Uiso 0.40(3) 1 calc GR . P A 2
C1 C 0.6363(9) 0.7670(7) 0.8014(7) 0.0589(18) Uani 0.414(7) 1 d . U P B 1
H1 H 0.5852 0.7889 0.8088 0.071 Uiso 0.414(7) 1 calc R . P B 1
C2A C 0.6808(12) 0.7307(12) 0.8453(7) 0.042(3) Uani 0.586(7) 1 d . U P B 2
O3 O 0.9139(7) 0.5616(4) 0.8136(4) 0.060(3) Uani 0.414(7) 1 d . U P B 1
C2 C 0.8673(15) 0.6046(13) 0.8275(6) 0.030(3) Uani 0.414(7) 1 d . U P B 1
O1S O 0.6428(3) 0.8456(3) 1.03884(17) 0.0839(13) Uani 1 1 d . . . . .
O2S O 1.3594(3) 0.8473(3) 0.9972(2) 0.1069(17) Uani 1 1 d . . . . .
C3S C 0.6709(4) 0.8388(4) 1.0938(2) 0.0810(19) Uani 1 1 d . . . . .
H3SA H 0.6923 0.7869 1.1032 0.097 Uiso 1 1 calc R . . . .
H3SB H 0.6219 0.8492 1.1110 0.097 Uiso 1 1 calc R . . . .
C2S C 0.5808(5) 0.7878(4) 1.0198(4) 0.105(3) Uani 1 1 d . . . . .
H2SA H 0.5308 0.7910 1.0371 0.126 Uiso 1 1 calc R . . . .
H2SB H 0.6077 0.7372 1.0267 0.126 Uiso 1 1 calc R . . . .
C6S C 1.2969(7) 0.8158(5) 0.9493(3) 0.128(3) Uani 1 1 d . . . . .
H6SA H 1.2382 0.8388 0.9439 0.154 Uiso 1 1 calc R . . . .
H6SB H 1.3195 0.8204 0.9169 0.154 Uiso 1 1 calc R . . . .
C7S C 1.3599(6) 0.9272(4) 0.9885(3) 0.100(2) Uani 1 1 d . . . . .
H7SA H 1.3018 0.9495 0.9872 0.120 Uiso 1 1 calc R . . . .
H7SB H 1.3783 0.9392 0.9555 0.120 Uiso 1 1 calc R . . . .
C8S C 1.4285(6) 0.9557(6) 1.0378(4) 0.136(4) Uani 1 1 d . . . . .
H8SA H 1.4313 1.0110 1.0372 0.203 Uiso 1 1 calc GR . . . .
H8SB H 1.4858 0.9347 1.0371 0.203 Uiso 1 1 calc GR . . . .
H8SC H 1.4111 0.9393 1.0699 0.203 Uiso 1 1 calc GR . . . .
C5S C 1.2984(6) 0.7398(8) 0.9677(6) 0.222(9) Uani 1 1 d . . . . .
H5SA H 1.2530 0.7105 0.9444 0.333 Uiso 1 1 calc GR . . . .
H5SB H 1.2878 0.7394 1.0034 0.333 Uiso 1 1 calc GR . . . .
H5SC H 1.3554 0.7174 0.9681 0.333 Uiso 1 1 calc GR . . . .
C4S C 0.7430(7) 0.8950(6) 1.1117(3) 0.135(4) Uani 1 1 d . . . . .
H4SA H 0.7227 0.9456 1.0995 0.203 Uiso 1 1 calc GR . . . .
H4SB H 0.7933 0.8813 1.0972 0.203 Uiso 1 1 calc GR . . . .
H4SC H 0.7599 0.8948 1.1502 0.203 Uiso 1 1 calc GR . . . .
C1S C 0.5519(7) 0.8014(7) 0.9623(4) 0.170(5) Uani 1 1 d . . . . .
H1SA H 0.6016 0.7955 0.9456 0.255 Uiso 1 1 calc GR . . . .
H1SB H 0.5287 0.8528 0.9562 0.255 Uiso 1 1 calc GR . . . .
H1SC H 0.5065 0.7649 0.9472 0.255 Uiso 1 1 calc GR . . . .
O4 O 0.7095(6) 0.6750(4) 0.72072(19) 0.203(5) Uani 1 1 d . U . . .

loop_
_atom_site_aniso_label
_atom_site_aniso_U_11
_atom_site_aniso_U_22
_atom_site_aniso_U_33
_atom_site_aniso_U_23
_atom_site_aniso_U_13
_atom_site_aniso_U_12
Mn1 0.0334(3) 0.0423(4) 0.0407(4) 0.0060(3) -0.0009(3) -0.0182(3)
N3 0.0247(15) 0.0245(15) 0.0265(15) -0.0007(12) 0.0037(12) -0.0025(12)
N1 0.0250(16) 0.0322(17) 0.0402(18) 0.0037(14) -0.0015(13) -0.0060(13)
N2 0.0358(18) 0.0386(18) 0.0493(19) -0.0009(15) 0.0123(15) -0.0098(14)
C11 0.0237(17) 0.0213(17) 0.0291(18) 0.0041(14) 0.0022(14) 0.0007(14)
C12 0.0249(18) 0.0247(18) 0.0273(18) 0.0029(14) -0.0003(14) 0.0010(14)
C17 0.037(2) 0.0196(17) 0.037(2) 0.0025(15) 0.0158(17) -0.0007(15)
C16 0.0322(19) 0.0198(17) 0.034(2) 0.0064(15) 0.0083(16) 0.0057(15)
C13 0.037(2) 0.0237(18) 0.036(2) 0.0000(16) 0.0018(16) -0.0022(16)
C38 0.0256(19) 0.029(2) 0.047(2) -0.0017(17) 0.0041(17) -0.0060(16)
C4 0.0286(18) 0.0343(19) 0.0272(18) -0.0010(15) 0.0019(15) -0.0017(15)
C56 0.030(2) 0.038(2) 0.039(2) 0.0091(18) 0.0043(17) -0.0104(17)
C29 0.036(2) 0.0238(18) 0.034(2) -0.0071(15) 0.0068(16) -0.0073(16)
C18 0.047(2) 0.0232(18) 0.035(2) -0.0015(15) 0.0146(18) 0.0017(17)
C57 0.033(2) 0.034(2) 0.043(2) 0.0145(18) 0.0069(17) -0.0019(17)
C14 0.040(2) 0.0218(18) 0.050(2) 0.0034(17) 0.0136(19) -0.0066(16)
C44 0.029(2) 0.029(2) 0.050(2) -0.0019(18) -0.0068(18) -0.0067(16)
C43 0.028(2) 0.028(2) 0.053(2) -0.0003(18) 0.0015(18) -0.0035(16)
C26 0.057(3) 0.029(2) 0.032(2) -0.0051(17) 0.0084(19) 0.0087(19)
C39 0.0275(19) 0.035(2) 0.042(2) 0.0032(18) 0.0049(17) -0.0047(16)
C22 0.041(2) 0.0218(18) 0.053(2) 0.0044(17) 0.0196(19) 0.0005(16)
C5 0.0271(18) 0.039(2) 0.035(2) 0.0028(16) -0.0020(16) -0.0067(16)
C15 0.044(2) 0.0257(19) 0.043(2) 0.0039(17) 0.0200(19) -0.0005(17)
C40 0.040(2) 0.039(2) 0.057(3) 0.009(2) 0.004(2) -0.0085(19)
C65 0.045(2) 0.041(2) 0.050(3) 0.013(2) 0.012(2) 0.007(2)
C34 0.069(3) 0.025(2) 0.031(2) -0.0040(16) 0.007(2) -0.008(2)
C42 0.029(2) 0.034(2) 0.063(3) 0.002(2) -0.0040(19) -0.0059(18)
C21 0.053(3) 0.023(2) 0.064(3) -0.0020(19) 0.025(2) 0.0077(19)
C20 0.066(3) 0.027(2) 0.053(3) -0.0095(19) 0.025(2) 0.002(2)
C19 0.059(3) 0.029(2) 0.038(2) -0.0021(17) 0.012(2) 0.0029(19)
C23 0.040(2) 0.033(2) 0.067(3) 0.006(2) 0.009(2) 0.0085(19)
C30 0.037(2) 0.031(2) 0.070(3) -0.014(2) 0.017(2) -0.0012(18)
C36 0.070(3) 0.038(2) 0.034(2) 0.0067(19) -0.014(2) -0.012(2)
C45 0.028(2) 0.029(2) 0.078(3) 0.001(2) -0.002(2) -0.0084(17)
C49 0.047(3) 0.033(2) 0.058(3) 0.004(2) -0.005(2) -0.0081(19)
C61 0.036(2) 0.051(3) 0.046(2) 0.003(2) 0.0102(19) -0.016(2)
C41 0.036(2) 0.032(2) 0.071(3) 0.007(2) 0.001(2) -0.0138(18)
C6 0.042(2) 0.039(2) 0.051(2) 0.0045(18) -0.0015(19) -0.0086(18)
C58 0.030(2) 0.060(3) 0.059(3) 0.023(2) 0.004(2) 0.001(2)
C47 0.049(3) 0.038(3) 0.095(4) 0.024(3) -0.004(3) -0.009(2)
C37 0.058(3) 0.042(3) 0.052(3) -0.004(2) -0.007(2) 0.004(2)
C46 0.040(3) 0.031(2) 0.106(5) 0.014(3) 0.006(3) 0.003(2)
C48 0.055(3) 0.045(3) 0.063(3) 0.010(2) 0.002(2) -0.008(2)
C28 0.054(3) 0.043(3) 0.065(3) 0.001(2) 0.003(2) 0.010(2)
C01D 0.033(2) 0.044(3) 0.078(3) -0.022(2) -0.012(2) 0.006(2)
C59 0.044(3) 0.071(3) 0.048(3) 0.018(2) -0.009(2) -0.014(2)
C60 0.049(3) 0.073(3) 0.039(2) 0.002(2) 0.004(2) -0.024(3)
C53 0.094(4) 0.041(3) 0.058(3) 0.003(2) 0.021(3) 0.010(3)
C50 0.042(3) 0.037(2) 0.089(4) -0.004(2) 0.010(3) 0.000(2)
C10 0.075(3) 0.039(2) 0.070(3) -0.005(2) 0.040(3) -0.010(2)
C27 0.075(3) 0.024(2) 0.070(3) 0.004(2) 0.012(3) 0.009(2)
C62 0.041(3) 0.078(4) 0.064(3) -0.016(3) 0.018(2) -0.015(3)
C01L 0.072(4) 0.047(3) 0.063(3) -0.008(2) 0.001(3) -0.015(3)
C25 0.043(3) 0.061(3) 0.093(4) 0.033(3) -0.001(3) 0.001(2)
C67 0.101(5) 0.044(3) 0.074(4) 0.007(3) 0.027(3) -0.005(3)
C24 0.047(3) 0.060(3) 0.106(5) 0.016(3) 0.007(3) -0.009(3)
C33 0.152(6) 0.038(3) 0.048(3) -0.002(2) 0.051(4) -0.001(3)
C7 0.068(3) 0.060(3) 0.056(3) 0.009(2) -0.001(2) -0.025(3)
C31 0.076(4) 0.046(3) 0.137(6) -0.013(4) 0.070(4) 0.003(3)
C66 0.077(4) 0.077(4) 0.084(4) -0.008(3) 0.045(3) -0.010(3)
C8 0.117(5) 0.065(3) 0.054(3) 0.000(2) 0.022(3) -0.034(3)
C9 0.123(5) 0.055(3) 0.065(3) -0.014(2) 0.041(3) -0.028(3)
C52 0.053(3) 0.077(4) 0.113(5) 0.033(4) 0.020(3) 0.004(3)
C32 0.180(8) 0.051(4) 0.119(6) 0.008(4) 0.119(6) 0.020(4)
C35 0.157(7) 0.042(3) 0.059(4) 0.000(3) -0.051(4) -0.009(4)
C3 0.095(4) 0.075(4) 0.061(3) 0.013(2) -0.013(3) -0.056(3)
C64 0.075(4) 0.173(8) 0.094(5) -0.004(5) 0.050(4) -0.015(5)
C51 0.130(7) 0.082(5) 0.179(9) -0.067(5) 0.094(7) -0.051(5)
C63 0.101(5) 0.069(4) 0.164(8) -0.021(5) 0.078(5) 0.008(4)
C028 0.059(4) 0.050(4) 0.252(11) 0.021(5) -0.065(5) -0.015(3)
C55A 0.081(8) 0.067(8) 0.059(7) -0.019(6) 0.018(6) -0.023(6)
C54A 0.071(7) 0.065(7) 0.099(13) -0.019(8) -0.012(8) 0.030(6)
O2A 0.043(5) 0.052(5) 0.086(6) -0.013(4) 0.020(4) -0.008(3)
C1A 0.056(4) 0.034(4) 0.091(5) -0.009(3) 0.027(3) -0.020(3)
O1 0.073(7) 0.192(15) 0.136(8) 0.082(9) 0.039(6) 0.051(9)
O1A 0.043(4) 0.38(2) 0.187(8) -0.185(12) 0.021(5) -0.005(7)
O2 0.048(5) 0.043(7) 0.107(8) 0.016(6) 0.008(5) -0.010(4)
O3A 0.040(3) 0.047(4) 0.156(8) 0.003(4) 0.018(4) 0.005(3)
C55 0.071(11) 0.041(9) 0.16(3) -0.027(13) 0.003(14) 0.008(8)
C54 0.056(9) 0.050(8) 0.061(11) -0.018(8) 0.008(8) -0.002(6)
C1 0.056(4) 0.034(4) 0.091(5) -0.009(3) 0.027(3) -0.020(3)
C2A 0.028(4) 0.035(5) 0.060(6) 0.004(4) 0.001(4) -0.006(3)
O3 0.076(6) 0.024(4) 0.100(8) -0.016(4) 0.062(6) -0.007(4)
C2 0.043(6) 0.034(5) 0.013(5) -0.001(4) 0.010(4) -0.008(4)
O1S 0.073(3) 0.108(3) 0.072(3) -0.015(2) 0.016(2) -0.001(3)
O2S 0.068(3) 0.120(4) 0.123(4) -0.004(3) -0.001(3) 0.007(3)
C3S 0.085(4) 0.098(5) 0.062(4) 0.003(3) 0.023(3) 0.024(4)
C2S 0.071(4) 0.088(5) 0.147(8) -0.046(5) 0.003(5) 0.001(4)
C6S 0.194(10) 0.131(7) 0.060(4) -0.003(5) 0.027(5) -0.048(7)
C7S 0.132(7) 0.077(5) 0.107(6) -0.017(4) 0.063(5) -0.004(4)
C8S 0.110(7) 0.171(9) 0.123(7) -0.050(7) 0.019(6) 0.031(6)
C5S 0.077(6) 0.279(16) 0.286(16) 0.205(14) -0.014(8) -0.038(8)
C4S 0.150(8) 0.160(9) 0.077(5) -0.011(5) -0.015(5) -0.036(7)
C1S 0.119(8) 0.231(13) 0.140(9) -0.108(9) -0.012(7) 0.029(8)
O4 0.291(9) 0.217(7) 0.056(3) 0.053(3) -0.062(4) -0.206(7)

loop_
_atom_type_symbol
_atom_type_description
_atom_type_scat_dispersion_real
_atom_type_scat_dispersion_imag
_atom_type_scat_source
C C 0.0033 0.0016 'International Tables Vol C Tables 4.2.6.8 and 6.1.1.4'
H H 0.0000 0.0000 'International Tables Vol C Tables 4.2.6.8 and 6.1.1.4'
Mn Mn 0.3368 0.7283 'International Tables Vol C Tables 4.2.6.8 and 6.1.1.4'
N N 0.0061 0.0033 'International Tables Vol C Tables 4.2.6.8 and 6.1.1.4'
O O 0.0106 0.0060 'International Tables Vol C Tables 4.2.6.8 and 6.1.1.4'

loop_
_geom_angle_atom_site_label_1
_geom_angle_atom_site_label_2
_geom_angle_atom_site_label_3
_geom_angle
C4 Mn1 N2 89.82(14)
C4 Mn1 O2A 84.9(4)
C4 Mn1 C2A 91.2(7)
C5 Mn1 N2 88.03(15)
C5 Mn1 C4 177.52(16)
C5 Mn1 O2A 93.6(4)
C5 Mn1 C2A 89.9(7)
C3 Mn1 N2 177.2(3)
C3 Mn1 C4 90.55(19)
C3 Mn1 C5 91.7(2)
C3 Mn1 O2A 97.7(5)
C3 Mn1 O2 81.7(7)
C3 Mn1 C2A 91.0(6)
C3 Mn1 C2 90.4(6)
O2A Mn1 N2 85.1(4)
O2 Mn1 N2 95.5(7)
O2 Mn1 C4 94.2(8)
O2 Mn1 C5 87.3(8)
O2 Mn1 C2 170.6(9)
C2A Mn1 N2 86.3(5)
C2A Mn1 O2A 170.5(6)
C2 Mn1 N2 92.3(5)
C2 Mn1 C4 91.1(7)
C2 Mn1 C5 87.8(7)
C4 N3 C11 176.8(3)
C5 N1 C38 172.7(4)
C6 N2 Mn1 120.4(3)
C10 N2 Mn1 122.1(3)
C10 N2 C6 117.4(4)
C12 C11 N3 119.2(3)
C12 C11 C16 122.8(3)
C16 C11 N3 118.1(3)
C11 C12 C29 121.1(3)
C13 C12 C11 117.5(3)
C13 C12 C29 121.4(3)
C18 C17 C16 119.8(3)
C18 C17 C22 121.7(3)
C22 C17 C16 118.5(3)
C11 C16 C17 121.3(3)
C15 C16 C11 117.5(3)
C15 C16 C17 121.2(3)
C12 C13 H13 119.4
C14 C13 C12 121.2(4)
C14 C13 H13 119.4
N1 C38 C43 117.8(3)
C39 C38 N1 119.3(3)
C39 C38 C43 122.9(4)
N3 C4 Mn1 178.8(3)
C57 C56 C39 119.3(4)
C61 C56 C57 121.0(4)
C61 C56 C39 119.6(4)
C34 C29 C12 120.1(4)
C34 C29 C30 120.8(4)
C30 C29 C12 119.1(4)
C17 C18 C26 121.3(3)
C17 C18 C19 118.1(4)
C19 C18 C26 120.6(4)
C56 C57 C65 121.6(4)
C58 C57 C56 118.1(4)
C58 C57 C65 120.3(4)
C13 C14 H14 120.0
C13 C14 C15 120.1(3)
C15 C14 H14 120.0
C45 C44 C43 119.5(4)
C49 C44 C43 120.2(4)
C49 C44 C45 120.4(4)
C38 C43 C44 120.5(3)
C42 C43 C38 117.3(4)
C42 C43 C44 122.2(4)
C18 C26 H26 107.5
C28 C26 C18 113.3(3)
C28 C26 H26 107.5
C27 C26 C18 111.2(4)
C27 C26 H26 107.5
C27 C26 C28 109.5(4)
C38 C39 C56 122.2(3)
C40 C39 C38 117.2(4)
C40 C39 C56 120.6(4)
C17 C22 C23 121.6(4)
C21 C22 C17 118.0(4)
C21 C22 C23 120.4(4)
N1 C5 Mn1 177.4(4)
C16 C15 C14 120.9(4)
C16 C15 H15 119.5
C14 C15 H15 119.5
C39 C40 H40 119.4
C41 C40 C39 121.2(4)
C41 C40 H40 119.4
C57 C65 H65 107.5
C57 C65 C67 111.1(4)
C57 C65 C66 113.1(4)
C67 C65 H65 107.5
C67 C65 C66 110.0(4)
C66 C65 H65 107.5
C29 C34 C36 121.2(4)
C29 C34 C33 117.7(5)
C33 C34 C36 121.0(5)
C43 C42 H42 119.4
C43 C42 C41 121.2(4)
C41 C42 H42 119.4
C22 C21 H21 119.6
C20 C21 C22 120.8(4)
C20 C21 H21 119.6
C21 C20 H20 119.7
C21 C20 C19 120.6(4)
C19 C20 H20 119.7
C18 C19 H19 119.7
C20 C19 C18 120.7(4)
C20 C19 H19 119.7
C22 C23 H23 107.6
C22 C23 C25 112.9(4)
C22 C23 C24 110.5(4)
C25 C23 H23 107.6
C25 C23 C24 110.3(4)
C24 C23 H23 107.6
C29 C30 C01D 121.1(4)
C31 C30 C29 118.5(5)
C31 C30 C01D 120.3(5)
C34 C36 H36 106.9
C34 C36 C37 111.0(4)
C34 C36 C35 114.8(5)
C37 C36 H36 106.9
C35 C36 H36 106.9
C35 C36 C37 109.9(4)
C44 C45 C50 121.1(4)
C46 C45 C44 118.1(5)
C46 C45 C50 120.8(4)
C44 C49 C48 118.8(4)
C44 C49 C53 121.3(4)
C48 C49 C53 119.9(5)
C56 C61 C62 122.1(4)
C60 C61 C56 117.9(4)
C60 C61 C62 120.0(4)
C40 C41 C42 120.2(4)
C40 C41 H41 119.9
C42 C41 H41 119.9
N2 C6 H6 118.6
N2 C6 C7 122.8(5)
C7 C6 H6 118.6
C57 C58 H58 119.3
C59 C58 C57 121.4(4)
C59 C58 H58 119.3
C46 C47 H47 120.0
C48 C47 H47 120.0
C48 C47 C46 120.0(5)
C36 C37 H37A 109.5
C36 C37 H37B 109.5
C36 C37 H37C 109.5
H37A C37 H37B 109.5
H37A C37 H37C 109.5
H37B C37 H37C 109.5
C45 C46 H46 119.2
C47 C46 C45 121.7(5)
C47 C46 H46 119.2
C49 C48 H48 119.5
C47 C48 C49 121.1(5)
C47 C48 H48 119.5
C26 C28 H28A 109.5
C26 C28 H28B 109.5
C26 C28 H28C 109.5
H28A C28 H28B 109.5
H28A C28 H28C 109.5
H28B C28 H28C 109.5
C30 C01D H01D 108.0
C30 C01D C01L 110.4(4)
C30 C01D C028 113.8(6)
C01L C01D H01D 108.0
C028 C01D H01D 108.0
C028 C01D C01L 108.4(4)
C58 C59 H59 119.9
C60 C59 C58 120.3(4)
C60 C59 H59 119.9
C61 C60 H60 119.3
C59 C60 C61 121.3(5)
C59 C60 H60 119.3
C49 C53 H53 107.3
C49 C53 H53A 105.0
C49 C53 C55A 108.0(7)
C49 C53 C54 111.5(7)
C55A C53 H53 107.3
C54A C53 C49 112.7(6)
C54A C53 H53 107.3
C54A C53 C55A 113.9(10)
C55 C53 C49 118.3(9)
C55 C53 H53A 105.0
C55 C53 C54 110.7(15)
C54 C53 H53A 105.0
C45 C50 H50 108.2
C45 C50 C52 110.1(5)
C52 C50 H50 108.2
C51 C50 C45 112.2(5)
C51 C50 H50 108.2
C51 C50 C52 109.9(5)
N2 C10 H10 119.0
N2 C10 C9 122.0(5)
C9 C10 H10 119.0
C26 C27 H27A 109.5
C26 C27 H27B 109.5
C26 C27 H27C 109.5
H27A C27 H27B 109.5
H27A C27 H27C 109.5
H27B C27 H27C 109.5
C61 C62 H62 107.3
C61 C62 C63 110.9(4)
C64 C62 C61 114.7(5)
C64 C62 H62 107.3
C64 C62 C63 109.0(6)
C63 C62 H62 107.3
C01D C01L H01A 109.5
C01D C01L H01B 109.5
C01D C01L H01C 109.5
H01A C01L H01B 109.5
H01A C01L H01C 109.5
H01B C01L H01C 109.5
C23 C25 H25A 109.5
C23 C25 H25B 109.5
C23 C25 H25C 109.5
H25A C25 H25B 109.5
H25A C25 H25C 109.5
H25B C25 H25C 109.5
C65 C67 H67A 109.5
C65 C67 H67B 109.5
C65 C67 H67C 109.5
H67A C67 H67B 109.5
H67A C67 H67C 109.5
H67B C67 H67C 109.5
C23 C24 H24A 109.5
C23 C24 H24B 109.5
C23 C24 H24C 109.5
H24A C24 H24B 109.5
H24A C24 H24C 109.5
H24B C24 H24C 109.5
C34 C33 H33 119.2
C32 C33 C34 121.5(6)
C32 C33 H33 119.2
C6 C7 H7 120.3
C8 C7 C6 119.4(6)
C8 C7 H7 120.3
C30 C31 H31 119.6
C32 C31 C30 120.8(6)
C32 C31 H31 119.6
C65 C66 H66A 109.5
C65 C66 H66B 109.5
C65 C66 H66C 109.5
H66A C66 H66B 109.5
H66A C66 H66C 109.5
H66B C66 H66C 109.5
C7 C8 H8 120.1
C9 C8 C7 119.8(6)
C9 C8 H8 120.1
C10 C9 H9 120.7
C8 C9 C10 118.7(5)
C8 C9 H9 120.7
C50 C52 H52A 109.5
C50 C52 H52B 109.5
C50 C52 H52C 109.5
H52A C52 H52B 109.5
H52A C52 H52C 109.5
H52B C52 H52C 109.5
C33 C32 C31 120.7(5)
C33 C32 H32 119.7
C31 C32 H32 119.7
C36 C35 H35A 109.5
C36 C35 H35B 109.5
C36 C35 H35C 109.5
H35A C35 H35B 109.5
H35A C35 H35C 109.5
H35B C35 H35C 109.5
O4 C3 Mn1 176.3(7)
C62 C64 H64A 109.5
C62 C64 H64B 109.5
C62 C64 H64C 109.5
H64A C64 H64B 109.5
H64A C64 H64C 109.5
H64B C64 H64C 109.5
C50 C51 H51A 109.5
C50 C51 H51B 109.5
C50 C51 H51C 109.5
H51A C51 H51B 109.5
H51A C51 H51C 109.5
H51B C51 H51C 109.5
C62 C63 H63A 109.5
C62 C63 H63B 109.5
C62 C63 H63C 109.5
H63A C63 H63B 109.5
H63A C63 H63C 109.5
H63B C63 H63C 109.5
C01D C028 H02A 109.5
C01D C028 H02B 109.5
C01D C028 H02C 109.5
H02A C028 H02B 109.5
H02A C028 H02C 109.5
H02B C028 H02C 109.5
C53 C55A H55A 109.5
C53 C55A H55B 109.5
C53 C55A H55C 109.5
H55A C55A H55B 109.5
H55A C55A H55C 109.5
H55B C55A H55C 109.5
C53 C54A H54A 109.5
C53 C54A H54B 109.5
C53 C54A H54C 109.5
H54A C54A H54B 109.5
H54A C54A H54C 109.5
H54B C54A H54C 109.5
C1A O2A Mn1 100.7(9)
O2A C1A H1A 103.6
O1A C1A O2A 152.9(14)
O1A C1A H1A 103.6
C1 O2 Mn1 133.0(18)
C53 C55 H55D 109.5
C53 C55 H55E 109.5
C53 C55 H55F 109.5
H55D C55 H55E 109.5
H55D C55 H55F 109.5
H55E C55 H55F 109.5
C53 C54 H54D 109.5
C53 C54 H54E 109.5
C53 C54 H54F 109.5
H54D C54 H54E 109.5
H54D C54 H54F 109.5
H54E C54 H54F 109.5
O1 C1 O2 123.6(18)
O1 C1 H1 118.2
O2 C1 H1 118.2
O3A C2A Mn1 167.7(15)
O3 C2 Mn1 167.1(16)
C3S O1S C2S 109.4(6)
C7S O2S C6S 104.9(6)
O1S C3S H3SA 110.1
O1S C3S H3SB 110.1
O1S C3S C4S 107.9(6)
H3SA C3S H3SB 108.4
C4S C3S H3SA 110.1
C4S C3S H3SB 110.1
O1S C2S H2SA 110.6
O1S C2S H2SB 110.6
O1S C2S C1S 105.7(8)
H2SA C2S H2SB 108.7
C1S C2S H2SA 110.6
C1S C2S H2SB 110.6
O2S C6S H6SA 112.5
O2S C6S H6SB 112.5
H6SA C6S H6SB 110.0
C5S C6S O2S 96.3(8)
C5S C6S H6SA 112.5
C5S C6S H6SB 112.5
O2S C7S H7SA 111.3
O2S C7S H7SB 111.3
O2S C7S C8S 102.4(7)
H7SA C7S H7SB 109.2
C8S C7S H7SA 111.3
C8S C7S H7SB 111.3
C7S C8S H8SA 109.5
C7S C8S H8SB 109.5
C7S C8S H8SC 109.5
H8SA C8S H8SB 109.5
H8SA C8S H8SC 109.5
H8SB C8S H8SC 109.5
C6S C5S H5SA 109.5
C6S C5S H5SB 109.5
C6S C5S H5SC 109.5
H5SA C5S H5SB 109.5
H5SA C5S H5SC 109.5
H5SB C5S H5SC 109.5
C3S C4S H4SA 109.5
C3S C4S H4SB 109.5
C3S C4S H4SC 109.5
H4SA C4S H4SB 109.5
H4SA C4S H4SC 109.5
H4SB C4S H4SC 109.5
C2S C1S H1SA 109.5
C2S C1S H1SB 109.5
C2S C1S H1SC 109.5
H1SA C1S H1SB 109.5
H1SA C1S H1SC 109.5
H1SB C1S H1SC 109.5

loop_
_geom_bond_atom_site_label_1
_geom_bond_atom_site_label_2
_geom_bond_distance
Mn1 N2 2.078(4)
Mn1 C4 1.919(4)
Mn1 C5 1.916(4)
Mn1 C3 1.797(6)
Mn1 O2A 1.941(13)
Mn1 O2 1.80(2)
Mn1 C2A 1.924(17)
Mn1 C2 1.87(2)
N3 C11 1.400(4)
N3 C4 1.162(5)
N1 C38 1.402(5)
N1 C5 1.166(5)
N2 C6 1.346(6)
N2 C10 1.343(6)
C11 C12 1.395(5)
C11 C16 1.398(5)
C12 C13 1.389(5)
C12 C29 1.495(5)
C17 C16 1.500(5)
C17 C18 1.396(6)
C17 C22 1.407(5)
C16 C15 1.389(5)
C13 H13 0.9500
C13 C14 1.378(6)
C38 C43 1.403(5)
C38 C39 1.397(6)
C56 C57 1.411(6)
C56 C39 1.493(5)
C56 C61 1.405(6)
C29 C34 1.397(6)
C29 C30 1.403(6)
C18 C26 1.527(5)
C18 C19 1.397(5)
C57 C65 1.518(6)
C57 C58 1.390(6)
C14 H14 0.9500
C14 C15 1.390(6)
C44 C43 1.491(6)
C44 C45 1.406(6)
C44 C49 1.397(7)
C43 C42 1.381(6)
C26 H26 1.0000
C26 C28 1.527(7)
C26 C27 1.520(6)
C39 C40 1.390(6)
C22 C21 1.395(6)
C22 C23 1.519(6)
C15 H15 0.9500
C40 H40 0.9500
C40 C41 1.379(6)
C65 H65 1.0000
C65 C67 1.527(7)
C65 C66 1.535(7)
C34 C36 1.514(7)
C34 C33 1.402(7)
C42 H42 0.9500
C42 C41 1.385(6)
C21 H21 0.9500
C21 C20 1.375(7)
C20 H20 0.9500
C20 C19 1.383(6)
C19 H19 0.9500
C23 H23 1.0000
C23 C25 1.525(6)
C23 C24 1.529(7)
C30 C01D 1.506(7)
C30 C31 1.395(7)
C36 H36 1.0000
C36 C37 1.529(6)
C36 C35 1.522(6)
C45 C46 1.396(7)
C45 C50 1.512(7)
C49 C48 1.398(7)
C49 C53 1.536(7)
C61 C60 1.400(6)
C61 C62 1.523(7)
C41 H41 0.9500
C6 H6 0.9500
C6 C7 1.378(7)
C58 H58 0.9500
C58 C59 1.372(7)
C47 H47 0.9500
C47 C46 1.366(8)
C47 C48 1.364(8)
C37 H37A 0.9800
C37 H37B 0.9800
C37 H37C 0.9800
C46 H46 0.9500
C48 H48 0.9500
C28 H28A 0.9800
C28 H28B 0.9800
C28 H28C 0.9800
C01D H01D 1.0000
C01D C01L 1.537(7)
C01D C028 1.517(7)
C59 H59 0.9500
C59 C60 1.369(7)
C60 H60 0.9500
C53 H53 1.0000
C53 H53A 1.0000
C53 C55A 1.625(13)
C53 C54A 1.422(14)
C53 C55 1.323(18)
C53 C54 1.651(18)
C50 H50 1.0000
C50 C52 1.521(7)
C50 C51 1.508(8)
C10 H10 0.9500
C10 C9 1.410(8)
C27 H27A 0.9800
C27 H27B 0.9800
C27 H27C 0.9800
C62 H62 1.0000
C62 C64 1.511(8)
C62 C63 1.528(9)
C01L H01A 0.9800
C01L H01B 0.9800
C01L H01C 0.9800
C25 H25A 0.9800
C25 H25B 0.9800
C25 H25C 0.9800
C67 H67A 0.9800
C67 H67B 0.9800
C67 H67C 0.9800
C24 H24A 0.9800
C24 H24B 0.9800
C24 H24C 0.9800
C33 H33 0.9500
C33 C32 1.357(11)
C7 H7 0.9500
C7 C8 1.359(8)
C31 H31 0.9500
C31 C32 1.359(11)
C66 H66A 0.9800
C66 H66B 0.9800
C66 H66C 0.9800
C8 H8 0.9500
C8 C9 1.358(9)
C9 H9 0.9500
C52 H52A 0.9800
C52 H52B 0.9800
C52 H52C 0.9800
C32 H32 0.9500
C35 H35A 0.9800
C35 H35B 0.9800
C35 H35C 0.9800
C3 O4 1.148(7)
C64 H64A 0.9800
C64 H64B 0.9800
C64 H64C 0.9800
C51 H51A 0.9800
C51 H51B 0.9800
C51 H51C 0.9800
C63 H63A 0.9800
C63 H63B 0.9800
C63 H63C 0.9800
C028 H02A 0.9800
C028 H02B 0.9800
C028 H02C 0.9800
C55A H55A 0.9800
C55A H55B 0.9800
C55A H55C 0.9800
C54A H54A 0.9800
C54A H54B 0.9800
C54A H54C 0.9800
O2A C1A 1.319(15)
C1A H1A 0.9500
C1A O1A 0.949(13)
O1 C1 1.105(19)
O2 C1 1.24(2)
O3A C2A 1.151(19)
C55 H55D 0.9800
C55 H55E 0.9800
C55 H55F 0.9800
C54 H54D 0.9800
C54 H54E 0.9800
C54 H54F 0.9800
C1 H1 0.9500
O3 C2 1.17(2)
O1S C3S 1.408(7)
O1S C2S 1.426(8)
O2S C6S 1.516(10)
O2S C7S 1.433(9)
C3S H3SA 0.9900
C3S H3SB 0.9900
C3S C4S 1.504(11)
C2S H2SA 0.9900
C2S H2SB 0.9900
C2S C1S 1.488(13)
C6S H6SA 0.9900
C6S H6SB 0.9900
C6S C5S 1.425(13)
C7S H7SA 0.9900
C7S H7SB 0.9900
C7S C8S 1.571(11)
C8S H8SA 0.9800
C8S H8SB 0.9800
C8S H8SC 0.9800
C5S H5SA 0.9800
C5S H5SB 0.9800
C5S H5SC 0.9800
C4S H4SA 0.9800
C4S H4SB 0.9800
C4S H4SC 0.9800
C1S H1SA 0.9800
C1S H1SB 0.9800
C1S H1SC 0.9800

loop_
_geom_torsion_atom_site_label_1
_geom_torsion_atom_site_label_2
_geom_torsion_atom_site_label_3
_geom_torsion_atom_site_label_4
_geom_torsion
Mn1 N2 C6 C7 -179.0(3)
Mn1 N2 C10 C9 177.9(4)
Mn1 O2A C1A O1A -47(4)
Mn1 O2 C1 O1 0(3)
N3 C11 C12 C13 179.1(3)
N3 C11 C12 C29 -1.9(5)
N3 C11 C16 C17 0.9(5)
N3 C11 C16 C15 -179.5(3)
N1 C38 C43 C44 -0.8(6)
N1 C38 C43 C42 179.2(4)
N1 C38 C39 C56 -1.6(6)
N1 C38 C39 C40 -179.5(4)
N2 Mn1 O2 C1 149(2)
N2 Mn1 C2 O3 158(8)
N2 C6 C7 C8 0.6(7)
N2 C10 C9 C8 1.6(8)
C11 C12 C13 C14 0.2(5)
C11 C12 C29 C34 101.1(4)
C11 C12 C29 C30 -80.6(5)
C11 C16 C15 C14 0.6(6)
C12 C11 C16 C17 -179.8(3)
C12 C11 C16 C15 -0.2(5)
C12 C13 C14 C15 0.2(6)
C12 C29 C34 C36 -5.6(6)
C12 C29 C34 C33 177.9(4)
C12 C29 C30 C01D -1.6(6)
C12 C29 C30 C31 -178.5(4)
C17 C16 C15 C14 -179.8(4)
C17 C18 C26 C28 -145.5(4)
C17 C18 C26 C27 90.7(5)
C17 C18 C19 C20 -0.8(6)
C17 C22 C21 C20 -0.9(6)
C17 C22 C23 C25 129.8(4)
C17 C22 C23 C24 -106.2(5)
C16 C11 C12 C13 -0.2(5)
C16 C11 C12 C29 178.8(3)
C16 C17 C18 C26 -1.1(5)
C16 C17 C18 C19 178.0(3)
C16 C17 C22 C21 -177.1(3)
C16 C17 C22 C23 2.5(5)
C13 C12 C29 C34 -79.9(5)
C13 C12 C29 C30 98.4(4)
C13 C14 C15 C16 -0.6(6)
C38 C43 C42 C41 1.0(7)
C38 C39 C40 C41 -0.4(7)
C4 Mn1 O2 C1 59(2)
C4 Mn1 C2 O3 -112(8)
C56 C57 C65 C67 -95.0(5)
C56 C57 C65 C66 140.7(4)
C56 C57 C58 C59 0.2(6)
C56 C39 C40 C41 -178.3(4)
C56 C61 C60 C59 0.0(7)
C56 C61 C62 C64 145.2(5)
C56 C61 C62 C63 -90.8(6)
C29 C12 C13 C14 -178.8(4)
C29 C34 C36 C37 -86.2(5)
C29 C34 C36 C35 148.5(4)
C29 C34 C33 C32 0.5(7)
C29 C30 C01D C01L -99.0(5)
C29 C30 C01D C028 138.8(5)
C29 C30 C31 C32 0.6(8)
C18 C17 C16 C11 85.7(4)
C18 C17 C16 C15 -93.9(5)
C18 C17 C22 C21 3.1(6)
C18 C17 C22 C23 -177.3(4)
C57 C56 C39 C38 -85.2(5)
C57 C56 C39 C40 92.6(5)
C57 C56 C61 C60 -2.4(6)
C57 C56 C61 C62 175.5(4)
C57 C58 C59 C60 -2.6(7)
C44 C43 C42 C41 -179.0(4)
C44 C45 C46 C47 -0.4(7)
C44 C45 C50 C52 -105.8(5)
C44 C45 C50 C51 131.5(6)
C44 C49 C48 C47 0.5(7)
C44 C49 C53 C55A 128.7(7)
C44 C49 C53 C54A -104.6(12)
C44 C49 C53 C55 92(2)
C44 C49 C53 C54 -138.4(10)
C43 C38 C39 C56 178.6(4)
C43 C38 C39 C40 0.8(6)
C43 C44 C45 C46 -179.4(4)
C43 C44 C45 C50 -1.8(6)
C43 C44 C49 C48 179.4(4)
C43 C44 C49 C53 -0.6(6)
C43 C42 C41 C40 -0.7(7)
C26 C18 C19 C20 178.3(4)
C39 C38 C43 C44 178.9(4)
C39 C38 C43 C42 -1.1(6)
C39 C56 C57 C65 4.5(6)
C39 C56 C57 C58 -172.9(4)
C39 C56 C61 C60 172.9(4)
C39 C56 C61 C62 -9.2(6)
C39 C40 C41 C42 0.3(7)
C22 C17 C16 C11 -94.1(4)
C22 C17 C16 C15 86.2(4)
C22 C17 C18 C26 178.7(4)
C22 C17 C18 C19 -2.2(6)
C22 C21 C20 C19 -2.1(7)
C5 Mn1 O2 C1 -123(2)
C5 Mn1 C2 O3 70(8)
C65 C57 C58 C59 -177.3(4)
C34 C29 C30 C01D 176.6(4)
C34 C29 C30 C31 -0.2(6)
C34 C33 C32 C31 -0.1(10)
C21 C22 C23 C25 -50.6(6)
C21 C22 C23 C24 73.5(5)
C21 C20 C19 C18 2.9(7)
C19 C18 C26 C28 35.4(5)
C19 C18 C26 C27 -88.4(5)
C23 C22 C21 C20 179.4(4)
C30 C29 C34 C36 176.1(4)
C30 C29 C34 C33 -0.3(6)
C30 C31 C32 C33 -0.4(10)
C36 C34 C33 C32 -175.9(5)
C45 C44 C43 C38 -90.0(5)
C45 C44 C43 C42 90.0(5)
C45 C44 C49 C48 -0.5(6)
C45 C44 C49 C53 179.5(4)
C49 C44 C43 C38 90.1(5)
C49 C44 C43 C42 -89.9(5)
C49 C44 C45 C46 0.5(6)
C49 C44 C45 C50 178.1(4)
C61 C56 C57 C65 179.8(4)
C61 C56 C57 C58 2.3(6)
C61 C56 C39 C38 99.4(5)
C61 C56 C39 C40 -82.8(5)
C6 N2 C10 C9 -1.1(7)
C6 C7 C8 C9 -0.1(9)
C58 C57 C65 C67 82.4(5)
C58 C57 C65 C66 -41.9(6)
C58 C59 C60 C61 2.5(8)
C46 C45 C50 C52 71.7(6)
C46 C45 C50 C51 -50.9(7)
C46 C47 C48 C49 -0.4(7)
C48 C49 C53 C55A -51.3(8)
C48 C49 C53 C54A 75.5(12)
C48 C49 C53 C55 -88(2)
C48 C49 C53 C54 41.7(11)
C48 C47 C46 C45 0.4(8)
C01D C30 C31 C32 -176.3(5)
C60 C61 C62 C64 -36.9(7)
C60 C61 C62 C63 87.1(6)
C53 C49 C48 C47 -179.6(5)
C50 C45 C46 C47 -178.1(4)
C10 N2 C6 C7 0.0(6)
C62 C61 C60 C59 -178.0(5)
C33 C34 C36 C37 90.1(5)
C33 C34 C36 C35 -35.2(6)
C7 C8 C9 C10 -0.9(9)
C31 C30 C01D C01L 77.8(6)
C31 C30 C01D C028 -44.4(7)
C3 Mn1 O2 C1 -31(2)
C3 Mn1 C2 O3 -21(8)
C3S O1S C2S C1S 177.5(6)
C2S O1S C3S C4S 174.0(6)
C6S O2S C7S C8S -177.6(6)
C7S O2S C6S C5S -174.2(8)
